data_1503552
loop_
_publ_author_name
'Ressault, Blandine'
'Jaunet, Alexis'
'Geoffroy, Philippe'
'Goudedranche, S\'ebastien'
'Miesch, Michel'

_publ_section_title
;
 Access to polyfunctionalized diquinanes, hydrindanes, and decalines via
 TiCl4 promoted Michael-aldol and Baylis-Hillman reactions.
;
_journal_issue 1
_journal_name_full 'Organic letters'
_journal_page_first 366
_journal_page_last 369
_journal_paper_doi 10.1021/ol203118t
_journal_volume 14
_journal_year 2012
_chemical_formula_moiety 'C13 H19 Cl O3'
_chemical_formula_sum 'C13 H19 Cl O3'
_chemical_formula_weight 258.73
_chemical_name_systematic
;
 ?
;
_space_group_IT_number 14
_symmetry_cell_setting monoclinic
_symmetry_space_group_name_Hall '-P 2ybc'
_symmetry_space_group_name_H-M 'P 1 21/c 1'
_atom_sites_solution_hydrogens geom
_atom_sites_solution_primary direct
_atom_sites_solution_secondary difmap
_audit_creation_method SHELXL-97
_cell_angle_alpha 90.00
_cell_angle_beta 105.662(2)
_cell_angle_gamma 90.00
_cell_formula_units_Z 4
_cell_length_a 13.2969(4)
_cell_length_b 10.1697(5)
_cell_length_c 9.6831(4)
_cell_measurement_reflns_used 6559
_cell_measurement_temperature 173(2)
_cell_measurement_theta_max 27.485
_cell_measurement_theta_min 0.998
_cell_volume 1260.79(9)
_computing_cell_refinement 'Denzo (Nonius B.V., 1998)'
_computing_data_collection 'Collect (Nonius B.V., 1998)'
_computing_data_reduction 'Denzo (Nonius B.V., 1998)'
_computing_molecular_graphics 'PLATON 98 (Spek, 1998)'
_computing_publication_material 'SHELXL-97 (Sheldrick, 1997)'
_computing_structure_refinement 'SHELXL-97 (Sheldrick, 1997)'
_computing_structure_solution 'SHELXS-97 (Sheldrick, 1997)'
_diffrn_ambient_temperature 173(2)
_diffrn_measured_fraction_theta_full 0.996
_diffrn_measured_fraction_theta_max 0.996
_diffrn_measurement_device_type KappaCCD
_diffrn_measurement_method 'phi and omega scans'
_diffrn_radiation_monochromator graphite
_diffrn_radiation_source 'fine-focus sealed tube'
_diffrn_radiation_type MoK\a
_diffrn_radiation_wavelength 0.71073
_diffrn_reflns_av_R_equivalents 0.0776
_diffrn_reflns_av_sigmaI/netI 0.0493
_diffrn_reflns_limit_h_max 17
_diffrn_reflns_limit_h_min -17
_diffrn_reflns_limit_k_max 13
_diffrn_reflns_limit_k_min -12
_diffrn_reflns_limit_l_max 12
_diffrn_reflns_limit_l_min -11
_diffrn_reflns_number 9348
_diffrn_reflns_theta_full 27.48
_diffrn_reflns_theta_max 27.48
_diffrn_reflns_theta_min 1.59
_exptl_absorpt_coefficient_mu 0.297
_exptl_absorpt_correction_type none
_exptl_crystal_colour colorless
_exptl_crystal_density_diffrn 1.363
_exptl_crystal_density_method 'not measured'
_exptl_crystal_description block
_exptl_crystal_F_000 552
_exptl_crystal_size_max 0.50
_exptl_crystal_size_mid 0.40
_exptl_crystal_size_min 0.20
_refine_diff_density_max 0.281
_refine_diff_density_min -0.298
_refine_diff_density_rms 0.083
_refine_ls_extinction_method none
_refine_ls_goodness_of_fit_ref 1.088
_refine_ls_hydrogen_treatment mixed
_refine_ls_matrix_type full
_refine_ls_number_parameters 160
_refine_ls_number_reflns 2884
_refine_ls_number_restraints 0
_refine_ls_restrained_S_all 1.088
_refine_ls_R_factor_all 0.0446
_refine_ls_R_factor_gt 0.0376
_refine_ls_shift/su_max 0.002
_refine_ls_shift/su_mean 0.000
_refine_ls_structure_factor_coef Fsqd
_refine_ls_weighting_details 'calc w=1/[\s^2^(Fo^2^)+(0.0402P)^2^+0.4204P] where P=(Fo^2^+2Fc^2^)/3'
_refine_ls_weighting_scheme calc
_refine_ls_wR_factor_gt 0.0970
_refine_ls_wR_factor_ref 0.1046
_reflns_number_gt 2519
_reflns_number_total 2884
_reflns_threshold_expression I>2sigma(I)
_cod_data_source_file ol203118t_si_008.cif
_cod_data_source_block mmaj100723
_cod_depositor_comments
;
The following automatic conversions were performed:

'_symmetry_cell_setting' value 'Monoclinic' changed to 'monoclinic'
according to /home/saulius/struct/CIF-dictionaries/cif_core.dic
dictionary named 'cif_core.dic' version 2.4.1 from 2010-06-29.

Automatic conversion script
Id: cif_fix_values 1715 2011-07-08 13:25:40Z adriana 
;
_cod_original_sg_symbol_H-M 'P 21/c'
_cod_database_code 1503552

loop_
_symmetry_equiv_pos_as_xyz
'x, y, z'
'-x, y+1/2, -z+1/2'
'-x, -y, -z'
'x, -y-1/2, z-1/2'

loop_
_atom_site_label
_atom_site_type_symbol
_atom_site_fract_x
_atom_site_fract_y
_atom_site_fract_z
_atom_site_U_iso_or_equiv
_atom_site_adp_type
_atom_site_occupancy
_atom_site_symmetry_multiplicity
_atom_site_calc_flag
_atom_site_refinement_flags
C1 C 0.73258(9) 1.53979(12) 0.15666(12) 0.0168(2) Uani 1 1 d .
C2 C 0.69683(10) 1.64708(13) 0.24369(14) 0.0219(3) Uani 1 1 d .
H2A H 0.6207 1.6388 0.2310 0.026 Uiso 1 1 calc R
H2B H 0.7323 1.6348 0.3468 0.026 Uiso 1 1 calc R
C3 C 0.72103(10) 1.78444(14) 0.19740(15) 0.0248(3) Uani 1 1 d .
H3A H 0.7047 1.8502 0.2636 0.030 Uiso 1 1 calc R
H3B H 0.6756 1.8026 0.1001 0.030 Uiso 1 1 calc R
C4 C 0.83541(10) 1.79985(14) 0.19645(15) 0.0244(3) Uani 1 1 d .
H4A H 0.8423 1.8805 0.1424 0.029 Uiso 1 1 calc R
H4B H 0.8786 1.8116 0.2963 0.029 Uiso 1 1 calc R
C5 C 0.87731(9) 1.68511(14) 0.13101(13) 0.0196(3) Uani 1 1 d .
C6 C 0.85255(9) 1.54701(13) 0.17453(12) 0.0174(2) Uani 1 1 d .
C7 C 0.91838(9) 1.52918(14) 0.33188(13) 0.0221(3) Uani 1 1 d .
H7A H 0.9927 1.5376 0.3369 0.033 Uiso 1 1 calc R
H7B H 0.9051 1.4419 0.3661 0.033 Uiso 1 1 calc R
H7C H 0.8989 1.5967 0.3921 0.033 Uiso 1 1 calc R
C8 C 0.88380(10) 1.44387(14) 0.07881(14) 0.0240(3) Uani 1 1 d .
H8A H 0.8481 1.4633 -0.0228 0.029 Uiso 1 1 calc R
H8B H 0.9600 1.4490 0.0909 0.029 Uiso 1 1 calc R
C9 C 0.85544(11) 1.30503(15) 0.11481(16) 0.0280(3) Uani 1 1 d .
H9A H 0.8725 1.2418 0.0468 0.034 Uiso 1 1 calc R
H9B H 0.8971 1.2815 0.2128 0.034 Uiso 1 1 calc R
C10 C 0.73988(10) 1.29603(13) 0.10606(15) 0.0258(3) Uani 1 1 d .
H10 H 0.6990 1.3070 0.0037 0.031 Uiso 1 1 calc R
C11 C 0.70300(9) 1.39844(13) 0.19647(13) 0.0207(3) Uani 1 1 d .
H11 H 0.7386 1.3817 0.2999 0.025 Uiso 1 1 calc R
C12 C 0.58515(10) 1.38804(14) 0.17416(15) 0.0260(3) Uani 1 1 d .
C13 C 0.54244(12) 1.4047(2) 0.30142(18) 0.0418(4) Uani 1 1 d .
H13A H 0.5370 1.3185 0.3441 0.063 Uiso 1 1 calc R
H13B H 0.4731 1.4452 0.2709 0.063 Uiso 1 1 calc R
H13C H 0.5893 1.4611 0.3725 0.063 Uiso 1 1 calc R
Cl1 Cl 0.71314(3) 1.13386(4) 0.16685(5) 0.04145(15) Uani 1 1 d .
O1 O 0.68731(7) 1.56251(10) 0.00689(9) 0.0212(2) Uani 1 1 d .
O2 O 0.93471(8) 1.70219(11) 0.05346(11) 0.0301(2) Uani 1 1 d .
O3 O 0.52802(7) 1.36627(11) 0.05514(12) 0.0326(3) Uani 1 1 d .
H1 H 0.6261(15) 1.5837(19) -0.0061(19) 0.034(5) Uiso 1 1 d .

loop_
_atom_site_aniso_label
_atom_site_aniso_U_11
_atom_site_aniso_U_22
_atom_site_aniso_U_33
_atom_site_aniso_U_23
_atom_site_aniso_U_13
_atom_site_aniso_U_12
C1 0.0143(5) 0.0207(6) 0.0144(5) 0.0020(4) 0.0019(4) 0.0008(4)
C2 0.0188(6) 0.0256(7) 0.0232(6) 0.0005(5) 0.0089(5) 0.0016(5)
C3 0.0255(6) 0.0214(7) 0.0296(7) -0.0011(5) 0.0109(5) 0.0035(5)
C4 0.0250(6) 0.0220(7) 0.0267(6) -0.0010(5) 0.0079(5) -0.0024(5)
C5 0.0143(5) 0.0262(7) 0.0169(5) 0.0015(5) 0.0018(4) 0.0002(5)
C6 0.0136(5) 0.0224(6) 0.0157(5) 0.0003(5) 0.0030(4) 0.0014(4)
C7 0.0185(6) 0.0269(7) 0.0183(6) 0.0021(5) 0.0002(4) 0.0010(5)
C8 0.0198(6) 0.0287(7) 0.0239(6) -0.0036(5) 0.0068(5) 0.0040(5)
C9 0.0245(6) 0.0250(7) 0.0325(7) -0.0053(6) 0.0045(5) 0.0058(5)
C10 0.0250(7) 0.0191(6) 0.0287(7) 0.0002(5) -0.0005(5) -0.0001(5)
C11 0.0162(6) 0.0219(6) 0.0216(6) 0.0038(5) 0.0010(5) -0.0008(5)
C12 0.0185(6) 0.0234(7) 0.0336(7) 0.0093(5) 0.0026(5) -0.0023(5)
C13 0.0254(7) 0.0612(11) 0.0402(9) 0.0130(8) 0.0114(6) -0.0055(7)
Cl1 0.0401(2) 0.0207(2) 0.0556(3) 0.00681(16) -0.00060(18) -0.00222(14)
O1 0.0169(4) 0.0285(5) 0.0155(4) 0.0035(4) -0.0004(3) 0.0023(4)
O2 0.0295(5) 0.0353(6) 0.0306(5) 0.0051(4) 0.0170(4) -0.0005(4)
O3 0.0190(5) 0.0346(6) 0.0378(6) 0.0028(4) -0.0035(4) -0.0017(4)

loop_
_atom_type_symbol
_atom_type_description
_atom_type_scat_dispersion_real
_atom_type_scat_dispersion_imag
_atom_type_scat_source
C C 0.0033 0.0016 'International Tables Vol C Tables 4.2.6.8 and 6.1.1.4'
H H 0.0000 0.0000 'International Tables Vol C Tables 4.2.6.8 and 6.1.1.4'
Cl Cl 0.1484 0.1585 'International Tables Vol C Tables 4.2.6.8 and 6.1.1.4'
O O 0.0106 0.0060 'International Tables Vol C Tables 4.2.6.8 and 6.1.1.4'

loop_
_geom_angle_atom_site_label_1
_geom_angle_atom_site_label_2
_geom_angle_atom_site_label_3
_geom_angle
O1 C1 C2 109.55(10)
O1 C1 C6 104.05(9)
C2 C1 C6 111.46(10)
O1 C1 C11 109.44(9)
C2 C1 C11 112.51(10)
C6 C1 C11 109.48(10)
C3 C2 C1 111.65(10)
C3 C2 H2A 109.3
C1 C2 H2A 109.3
C3 C2 H2B 109.3
C1 C2 H2B 109.3
H2A C2 H2B 108.0
C2 C3 C4 112.55(11)
C2 C3 H3A 109.1
C4 C3 H3A 109.1
C2 C3 H3B 109.1
C4 C3 H3B 109.1
H3A C3 H3B 107.8
C5 C4 C3 113.85(11)
C5 C4 H4A 108.8
C3 C4 H4A 108.8
C5 C4 H4B 108.8
C3 C4 H4B 108.8
H4A C4 H4B 107.7
O2 C5 C4 120.89(13)
O2 C5 C6 121.22(12)
C4 C5 C6 117.71(10)
C5 C6 C8 110.44(10)
C5 C6 C7 105.81(10)
C8 C6 C7 109.99(10)
C5 C6 C1 107.63(10)
C8 C6 C1 109.73(10)
C7 C6 C1 113.15(9)
C6 C7 H7A 109.5
C6 C7 H7B 109.5
H7A C7 H7B 109.5
C6 C7 H7C 109.5
H7A C7 H7C 109.5
H7B C7 H7C 109.5
C9 C8 C6 111.83(11)
C9 C8 H8A 109.3
C6 C8 H8A 109.3
C9 C8 H8B 109.3
C6 C8 H8B 109.3
H8A C8 H8B 107.9
C10 C9 C8 110.59(11)
C10 C9 H9A 109.5
C8 C9 H9A 109.5
C10 C9 H9B 109.5
C8 C9 H9B 109.5
H9A C9 H9B 108.1
C9 C10 C11 113.85(11)
C9 C10 Cl1 108.66(10)
C11 C10 Cl1 108.21(10)
C9 C10 H10 108.7
C11 C10 H10 108.7
Cl1 C10 H10 108.7
C10 C11 C12 110.40(11)
C10 C11 C1 110.16(10)
C12 C11 C1 110.20(10)
C10 C11 H11 108.7
C12 C11 H11 108.7
C1 C11 H11 108.7
O3 C12 C13 121.38(12)
O3 C12 C11 120.06(13)
C13 C12 C11 118.56(12)
C12 C13 H13A 109.5
C12 C13 H13B 109.5
H13A C13 H13B 109.5
C12 C13 H13C 109.5
H13A C13 H13C 109.5
H13B C13 H13C 109.5
C1 O1 H1 109.1(13)

loop_
_geom_bond_atom_site_label_1
_geom_bond_atom_site_label_2
_geom_bond_distance
C1 O1 1.4309(13)
C1 C2 1.5308(17)
C1 C6 1.5592(15)
C1 C11 1.5658(17)
C2 C3 1.5276(19)
C2 H2A 0.9900
C2 H2B 0.9900
C3 C4 1.5315(17)
C3 H3A 0.9900
C3 H3B 0.9900
C4 C5 1.5047(18)
C4 H4A 0.9900
C4 H4B 0.9900
C5 O2 1.2190(15)
C5 C6 1.5275(18)
C6 C8 1.5297(18)
C6 C7 1.5493(16)
C7 H7A 0.9800
C7 H7B 0.9800
C7 H7C 0.9800
C8 C9 1.526(2)
C8 H8A 0.9900
C8 H8B 0.9900
C9 C10 1.5187(19)
C9 H9A 0.9900
C9 H9B 0.9900
C10 C11 1.5243(19)
C10 Cl1 1.8182(14)
C10 H10 1.0000
C11 C12 1.5266(17)
C11 H11 1.0000
C12 O3 1.2172(18)
C12 C13 1.499(2)
C13 H13A 0.9800
C13 H13B 0.9800
C13 H13C 0.9800
O1 H1 0.819(19)

loop_
_geom_hbond_atom_site_label_D
_geom_hbond_atom_site_label_H
_geom_hbond_atom_site_label_A
_geom_hbond_distance_DH
_geom_hbond_distance_HA
_geom_hbond_distance_DA
_geom_hbond_angle_DHA
_geom_hbond_site_symmetry_A
O1 H1 O3 0.819(19) 2.039(19) 2.8556(14) 175.5(18) 3_685

loop_
_geom_torsion_atom_site_label_1
_geom_torsion_atom_site_label_2
_geom_torsion_atom_site_label_3
_geom_torsion_atom_site_label_4
_geom_torsion
O1 C1 C2 C3 -54.85(13)
C6 C1 C2 C3 59.76(13)
C11 C1 C2 C3 -176.83(10)
C1 C2 C3 C4 -52.00(15)
C2 C3 C4 C5 43.82(16)
C3 C4 C5 O2 139.71(13)
C3 C4 C5 C6 -45.05(15)
O2 C5 C6 C8 -14.94(16)
C4 C5 C6 C8 169.83(10)
O2 C5 C6 C7 104.05(13)
C4 C5 C6 C7 -71.17(13)
O2 C5 C6 C1 -134.71(12)
C4 C5 C6 C1 50.07(13)
O1 C1 C6 C5 61.67(12)
C2 C1 C6 C5 -56.30(12)
C11 C1 C6 C5 178.58(9)
O1 C1 C6 C8 -58.54(13)
C2 C1 C6 C8 -176.51(10)
C11 C1 C6 C8 58.36(12)
O1 C1 C6 C7 178.21(10)
C2 C1 C6 C7 60.24(14)
C11 C1 C6 C7 -64.89(13)
C5 C6 C8 C9 -177.33(10)
C7 C6 C8 C9 66.26(13)
C1 C6 C8 C9 -58.83(13)
C6 C8 C9 C10 55.53(14)
C8 C9 C10 C11 -53.80(15)
C8 C9 C10 Cl1 -174.46(9)
C9 C10 C11 C12 176.43(11)
Cl1 C10 C11 C12 -62.66(12)
C9 C10 C11 C1 54.49(14)
Cl1 C10 C11 C1 175.41(8)
O1 C1 C11 C10 57.63(12)
C2 C1 C11 C10 179.67(10)
C6 C1 C11 C10 -55.82(12)
O1 C1 C11 C12 -64.42(13)
C2 C1 C11 C12 57.62(13)
C6 C1 C11 C12 -177.87(10)
C10 C11 C12 O3 -39.34(17)
C1 C11 C12 O3 82.57(16)
C10 C11 C12 C13 140.42(14)
C1 C11 C12 C13 -97.67(15)
